data_4512293
loop_
_publ_author_name
'Zhao, Jun-Wei'
'Cao, Jing'
'Li, Yan-Zhou'
'Zhang, Jing'
'Chen, Li-Juan'

_publ_section_title
;
 First Tungstoantimonate-Based Transition-Metal--Lanthanide Heterometallic
 Hybrids Functionalized by Amino Acid Ligands
;
_journal_issue 12
_journal_name_full 'Crystal Growth &amp; Design'
_journal_page_first 6217
_journal_paper_doi 10.1021/cg5007988
_journal_volume 14
_journal_year 2014
_chemical_formula_sum 'C8 H110 Fe4 N2 Nd2 O118 Sb2 W18'
_chemical_formula_weight 6187.66
_chemical_name_systematic
; 
 ? 
;
_space_group_IT_number 2
_symmetry_cell_setting triclinic
_symmetry_space_group_name_Hall '-P 1'
_symmetry_space_group_name_H-M 'P -1'
_atom_sites_solution_hydrogens geom
_atom_sites_solution_primary direct
_atom_sites_solution_secondary difmap
_audit_creation_method SHELXL-97
_cell_angle_alpha 107.0660(10)
_cell_angle_beta 100.0030(10)
_cell_angle_gamma 96.7300(10)
_cell_formula_units_Z 1
_cell_length_a 12.6125(6)
_cell_length_b 13.5912(7)
_cell_length_c 16.2958(8)
_cell_measurement_reflns_used 8956
_cell_measurement_temperature 296(2)
_cell_measurement_theta_max 25.00
_cell_measurement_theta_min 1.72
_cell_volume 2587.5(2)
_computing_cell_refinement 'Bruker XSCANS'
_computing_data_collection 'Bruker XSCANS'
_computing_data_reduction 'Bruker SHELXTL'
_computing_molecular_graphics 'Bruker SHELXTL'
_computing_publication_material 'Bruker SHELXTL'
_computing_structure_refinement 'SHELXL-97 (Sheldrick, 1997)'
_computing_structure_solution 'SHELXS-97 (Sheldrick, 1990)'
_diffrn_ambient_temperature 296(2)
_diffrn_detector_area_resol_mean none
_diffrn_measured_fraction_theta_full 0.983
_diffrn_measured_fraction_theta_max 0.983
_diffrn_measurement_device_type 'Bruker P4'
_diffrn_measurement_method '\w scans'
_diffrn_radiation_monochromator graphite
_diffrn_radiation_source 'fine-focus sealed tube'
_diffrn_radiation_type MoK\a
_diffrn_radiation_wavelength 0.71073
_diffrn_reflns_av_R_equivalents 0.0367
_diffrn_reflns_av_sigmaI/netI 0.0681
_diffrn_reflns_limit_h_max 14
_diffrn_reflns_limit_h_min -14
_diffrn_reflns_limit_k_max 16
_diffrn_reflns_limit_k_min -14
_diffrn_reflns_limit_l_max 19
_diffrn_reflns_limit_l_min -18
_diffrn_reflns_number 13006
_diffrn_reflns_theta_full 25.00
_diffrn_reflns_theta_max 25.00
_diffrn_reflns_theta_min 1.72
_diffrn_standards_decay_% none
_diffrn_standards_interval_count none
_diffrn_standards_interval_time none
_diffrn_standards_number none
_exptl_absorpt_coefficient_mu 22.084
_exptl_absorpt_correction_T_max 0.2412
_exptl_absorpt_correction_T_min 0.0320
_exptl_absorpt_correction_type multi-scan
_exptl_absorpt_process_details SADABS
_exptl_crystal_colour 'green yellow'
_exptl_crystal_density_diffrn 3.971
_exptl_crystal_density_method 'not measured'
_exptl_crystal_description 'cubic block'
_exptl_crystal_F_000 2774
_exptl_crystal_size_max 0.50
_exptl_crystal_size_mid 0.20
_exptl_crystal_size_min 0.09
_refine_diff_density_max 5.648
_refine_diff_density_min -6.355
_refine_diff_density_rms 0.809
_refine_ls_extinction_coef 0.00042(8)
_refine_ls_extinction_expression Fc^*^=kFc[1+0.001xFc^2^\l^3^/sin(2\q)]^-1/4^
_refine_ls_extinction_method SHELXL
_refine_ls_goodness_of_fit_ref 1.038
_refine_ls_hydrogen_treatment constr
_refine_ls_matrix_type full
_refine_ls_number_parameters 644
_refine_ls_number_reflns 8956
_refine_ls_number_restraints 127
_refine_ls_restrained_S_all 1.033
_refine_ls_R_factor_all 0.0845
_refine_ls_R_factor_gt 0.0795
_refine_ls_shift/su_max 0.001
_refine_ls_shift/su_mean 0.000
_refine_ls_structure_factor_coef Fsqd
_refine_ls_weighting_details 'calc w=1/[\s^2^(Fo^2^)+(0.1631P)^2^+135.1124P] where P=(Fo^2^+2Fc^2^)/3'
_refine_ls_weighting_scheme calc
_refine_ls_wR_factor_gt 0.2215
_refine_ls_wR_factor_ref 0.2269
_reflns_number_gt 8090
_reflns_number_total 8956
_reflns_threshold_expression >2sigma(I)
_cod_data_source_file cg5007988_si_002.cif
_cod_data_source_block 2
_cod_depositor_comments
;
The following automatic conversions were performed:

'_symmetry_cell_setting' value 'Triclinic' changed to 'triclinic'
according to
/home/saulius/struct/COD-crude-data--automatic-downloads/rss-feeds/ACS/lib/dictionaries/cif_core.dic
dictionary named 'cif_core.dic' version 2.4.2 from 2011-04-26.

Automatic conversion script
Id: cif_fix_values 2935 2014-11-11 08:27:57Z andrius 

 Adding full bibliography for 4512292--4512298.cif.
;
_cod_original_sg_symbol_H-M P-1
_cod_database_code 4512293

loop_
_symmetry_equiv_pos_as_xyz
'x, y, z'
'-x, -y, -z'

loop_
_atom_site_label
_atom_site_type_symbol
_atom_site_fract_x
_atom_site_fract_y
_atom_site_fract_z
_atom_site_U_iso_or_equiv
_atom_site_adp_type
_atom_site_occupancy
_atom_site_symmetry_multiplicity
_atom_site_calc_flag
_atom_site_refinement_flags
Sb1 Sb 0.35733(10) 0.36009(10) 0.34621(9) 0.0089(3) Uani 1 1 d .
W1 W 0.35688(7) 0.61540(6) 0.47128(6) 0.0121(2) Uani 1 1 d .
W2 W 0.09822(7) 0.48722(7) 0.37952(6) 0.0146(3) Uani 1 1 d .
W3 W 0.24889(7) 0.57396(7) 0.25644(6) 0.0153(3) Uani 1 1 d .
W4 W 0.46895(7) 0.43840(7) 0.18033(6) 0.0135(2) Uani 1 1 d .
W5 W 0.21522(7) 0.31113(7) 0.09685(6) 0.0139(2) Uani 1 1 d .
W6 W 0.04605(7) 0.21569(7) 0.23249(6) 0.0133(2) Uani 1 1 d .
W7 W 0.15209(7) 0.25571(7) 0.44319(6) 0.0145(3) Uani 1 1 d .
W8 W 0.24688(7) 0.09057(7) 0.29042(6) 0.0149(3) Uani 1 1 d .
W9 W 0.41500(7) 0.18406(7) 0.15411(6) 0.0159(3) Uani 1 1 d .
Fe1 Fe 0.3801(2) 0.4307(2) 0.6000(2) 0.0130(6) Uani 1 1 d .
O1W O 0.2404(12) 0.4521(13) 0.6523(11) 0.021(3) Uani 1 1 d U
O2W O 0.4095(17) 0.3192(15) 0.6627(15) 0.039(5) Uani 1 1 d .
O5W O 0.049(3) 0.405(3) -0.118(2) 0.082 Uiso 1 1 d .
O6W O 0.279(2) 0.376(2) -0.0961(14) 0.064(8) Uani 1 1 d .
O7W O 0.078(4) 0.340(3) -0.271(3) 0.118(14) Uiso 1 1 d .
O8W O -0.063(3) 0.182(3) -0.282(2) 0.084 Uiso 1 1 d .
O9W O 0.243(3) 0.222(3) -0.270(2) 0.093(11) Uani 1 1 d .
O10W O 0.079(4) 0.055(4) -0.282(3) 0.121(14) Uiso 1 1 d .
O11W O 0.019(3) 0.103(3) -0.124(3) 0.097(11) Uani 1 1 d U
O12W O 0.259(3) 0.143(2) -0.122(2) 0.083(10) Uani 1 1 d .
O13W O 0.209(10) 0.015(5) 0.583(5) 0.15(4) Uani 0.50 1 d P
O14W O 0.356(4) 0.883(3) 0.402(2) 0.108(14) Uani 1 1 d .
O15W O -0.086(6) 0.461(5) -0.007(5) 0.10(2) Uani 0.50 1 d P
O16W O -0.132(2) 0.199(3) -0.0098(18) 0.079(9) Uani 1 1 d .
O17W O 0.115(3) -0.004(3) 0.002(2) 0.093(11) Uani 1 1 d .
O18W O -0.096(3) 0.394(2) 0.1275(17) 0.070(8) Uani 1 1 d .
O19W O 0.254(3) 0.644(2) 0.768(2) 0.085(11) Uani 1 1 d .
O20W O -0.118(3) 0.203(3) 0.554(3) 0.103(12) Uani 1 1 d .
O21W O 0.1664(16) 0.7125(17) 0.6321(15) 0.043(5) Uani 1 1 d .
O23W O 0.303(4) 0.950(4) 0.861(4) 0.140(17) Uiso 1 1 d .
O22W O 0.675(8) 0.114(8) 0.095(7) 0.13(3) Uiso 0.50 1 d P
O24W O 0.391(4) 1.048(4) 0.825(3) 0.051(11) Uani 0.50 1 d PU
O25W O 0.376(3) 0.133(2) 0.5432(17) 0.079(10) Uani 1 1 d .
O1 O 0.4831(13) 0.5907(13) 0.4398(13) 0.028(4) Uani 1 1 d .
O2 O 0.2751(12) 0.4774(11) 0.3542(9) 0.012(3) Uani 1 1 d U
O3 O 0.3546(13) 0.5299(12) 0.5347(11) 0.022(4) Uani 1 1 d .
O4 O 0.3942(14) 0.7430(13) 0.5502(11) 0.023(4) Uani 1 1 d .
O5 O 0.3169(14) 0.6712(13) 0.3679(12) 0.008(3) Uani 0.80 1 d PU
O5' O 0.352(6) 0.626(5) 0.335(5) 0.010 Uiso 0.20 1 d P
O6 O 0.1935(14) 0.6045(15) 0.4654(12) 0.011 Uiso 0.80 1 d P
O6' O 0.207(6) 0.550(6) 0.467(5) 0.010 Uiso 0.20 1 d P
O7 O -0.0252(13) 0.5192(13) 0.3965(11) 0.021(4) Uani 1 1 d .
O8 O 0.1251(12) 0.3965(11) 0.4462(10) 0.013(3) Uani 1 1 d U
O9 O 0.0492(11) 0.3610(11) 0.2750(9) 0.012(3) Uani 1 1 d .
O10 O 0.1129(14) 0.5590(14) 0.2947(12) 0.010 Uiso 0.80 1 d P
O10' O 0.097(6) 0.497(6) 0.261(5) 0.010 Uiso 0.20 1 d P
O11 O 0.2240(13) 0.6605(14) 0.1993(12) 0.023(4) Uani 1 1 d .
O12 O 0.1854(11) 0.4353(11) 0.1669(9) 0.010(3) Uani 1 1 d U
O13 O 0.3875(12) 0.5465(12) 0.2342(10) 0.016(3) Uiso 1 1 d .
O14 O 0.3469(11) 0.3317(11) 0.2197(10) 0.011(3) Uani 1 1 d U
O15 O 0.5573(13) 0.5106(13) 0.1405(12) 0.025(4) Uani 1 1 d .
O16 O 0.5016(12) 0.3008(11) 0.1347(10) 0.013(3) Uani 1 1 d U
O17 O 0.5427(13) 0.4578(11) 0.2900(11) 0.017(3) Uani 1 1 d U
O18 O 0.3398(12) 0.3929(12) 0.0808(10) 0.017(3) Uani 1 1 d U
O19 O 0.1370(14) 0.2927(12) -0.0037(12) 0.024(4) Uani 1 1 d .
O20 O 0.2912(13) 0.1941(12) 0.0686(11) 0.019(3) Uani 1 1 d U
O21 O 0.1190(12) 0.2356(11) 0.1428(10) 0.015(3) Uani 1 1 d .
O22 O -0.0854(13) 0.1709(13) 0.1697(10) 0.020(3) Uani 1 1 d U
O23 O 0.2204(11) 0.2556(11) 0.3200(9) 0.012(3) Uani 1 1 d U
O24 O 0.0970(12) 0.0849(11) 0.2198(11) 0.016(3) Uani 1 1 d .
O25 O 0.0231(12) 0.2146(12) 0.3441(10) 0.016(3) Uani 1 1 d U
O26 O 0.0873(14) 0.2389(14) 0.5224(12) 0.029(4) Uani 1 1 d .
O27 O 0.1836(12) 0.1188(11) 0.3958(10) 0.015(3) Uani 1 1 d U
O28 O 0.2926(12) 0.3155(11) 0.5009(10) 0.012(3) Uani 1 1 d U
O29 O 0.2370(13) -0.0433(12) 0.2685(11) 0.020(3) Uani 1 1 d U
O30 O 0.3019(12) 0.1096(12) 0.1926(10) 0.017(3) Uani 1 1 d .
O31 O 0.3829(14) 0.1426(13) 0.3635(11) 0.024(4) Uani 1 1 d .
O32 O 0.4567(13) 0.0806(13) 0.0855(12) 0.024(4) Uani 1 1 d .
O33 O 0.5044(13) 0.2059(12) 0.2596(12) 0.022(4) Uani 1 1 d U
Nd1 Nd 0.11627(12) 0.23495(11) -0.17097(9) 0.0276(4) Uani 1 1 d .
Fe2 Fe 0.5328(3) 0.1346(2) 0.3463(2) 0.0176(7) Uani 1 1 d .
O3W O 0.6892(15) 0.1214(16) 0.3258(14) 0.038(5) Uani 1 1 d U
O4W O 0.5497(18) 0.0435(16) 0.4268(16) 0.044(5) Uani 1 1 d .
O34 O 0.4803(15) -0.0061(13) 0.2500(12) 0.027(4) Uani 1 1 d .
O35 O 0.568(3) -0.129(3) 0.258(2) 0.088 Uiso 1 1 d .
H35A H 0.5881 -0.0989 0.3115 0.131 Uiso 1 1 calc R
O36 O 0.520(3) -0.210(3) 0.048(2) 0.083 Uiso 1 1 d .
H36A H 0.5573 -0.1535 0.0788 0.125 Uiso 1 1 calc R
N1 N 0.337(4) -0.118(4) 0.105(3) 0.103(14) Uiso 1 1 d D
H1A H 0.3334 -0.1275 0.0495 0.123 Uiso 1 1 calc R
H1B H 0.3034 -0.0732 0.1337 0.123 Uiso 1 1 calc R
C1 C 0.496(4) -0.088(4) 0.228(4) 0.081 Uiso 1 1 d .
C2 C 0.403(4) -0.178(4) 0.149(3) 0.082 Uiso 1 1 d D
H2A H 0.3549 -0.2138 0.1775 0.098 Uiso 1 1 calc R
C3 C 0.461(4) -0.255(3) 0.102(3) 0.069(12) Uani 1 1 d .
H3A H 0.5103 -0.2793 0.1420 0.083 Uiso 1 1 calc R
C4 C 0.366(5) -0.355(4) 0.028(4) 0.093(16) Uani 1 1 d U
H4A H 0.4029 -0.4072 -0.0036 0.140 Uiso 1 1 calc R
H4D H 0.3220 -0.3297 -0.0119 0.140 Uiso 1 1 calc R
H4B H 0.3211 -0.3862 0.0592 0.140 Uiso 1 1 calc R

loop_
_atom_site_aniso_label
_atom_site_aniso_U_11
_atom_site_aniso_U_22
_atom_site_aniso_U_33
_atom_site_aniso_U_23
_atom_site_aniso_U_13
_atom_site_aniso_U_12
Sb1 0.0072(7) 0.0103(6) 0.0079(7) 0.0006(5) 0.0022(5) 0.0016(5)
W1 0.0094(5) 0.0124(4) 0.0122(5) 0.0010(4) 0.0014(3) 0.0022(3)
W2 0.0083(5) 0.0161(5) 0.0167(5) 0.0008(4) 0.0026(3) 0.0031(3)
W3 0.0149(5) 0.0164(5) 0.0147(5) 0.0052(4) 0.0019(3) 0.0051(4)
W4 0.0106(5) 0.0178(5) 0.0111(5) 0.0034(4) 0.0035(3) 0.0003(3)
W5 0.0121(5) 0.0162(5) 0.0114(5) 0.0021(4) 0.0013(3) 0.0022(3)
W6 0.0084(4) 0.0144(5) 0.0132(5) 0.0007(4) 0.0000(3) 0.0003(3)
W7 0.0099(5) 0.0188(5) 0.0135(5) 0.0045(4) 0.0028(3) -0.0012(3)
W8 0.0120(5) 0.0114(4) 0.0190(5) 0.0031(4) 0.0015(3) 0.0007(3)
W9 0.0158(5) 0.0160(5) 0.0148(5) 0.0014(4) 0.0045(4) 0.0066(4)
Fe1 0.0075(14) 0.0154(15) 0.0141(16) 0.0020(13) 0.0013(11) 0.0032(12)
O1W 0.010(6) 0.025(7) 0.023(7) 0.000(6) 0.006(5) 0.002(5)
O2W 0.036(11) 0.032(10) 0.064(15) 0.032(11) 0.020(10) 0.012(9)
O6W 0.063(16) 0.083(18) 0.025(12) 0.021(12) -0.009(10) -0.056(14)
O9W 0.08(2) 0.15(3) 0.053(19) 0.03(2) 0.029(16) 0.02(2)
O11W 0.107(14) 0.094(13) 0.090(13) 0.033(10) 0.026(9) -0.003(9)
O12W 0.07(2) 0.063(18) 0.10(2) 0.019(17) -0.019(17) 0.030(16)
O13W 0.30(12) 0.06(4) 0.06(5) -0.02(3) 0.12(7) -0.04(6)
O14W 0.20(4) 0.08(2) 0.044(18) 0.021(17) 0.01(2) 0.05(3)
O15W 0.11(6) 0.04(3) 0.12(6) -0.01(4) 0.01(5) 0.00(3)
O16W 0.065(18) 0.14(3) 0.041(16) 0.054(18) 0.000(13) 0.007(18)
O17W 0.11(3) 0.10(3) 0.05(2) 0.010(18) 0.008(17) 0.01(2)
O18W 0.09(2) 0.08(2) 0.032(14) 0.017(14) 0.003(13) 0.029(17)
O19W 0.09(2) 0.069(19) 0.07(2) -0.020(15) -0.008(16) 0.054(18)
O20W 0.09(2) 0.16(4) 0.10(3) 0.07(3) 0.05(2) 0.03(2)
O21W 0.025(11) 0.048(13) 0.050(14) 0.007(11) 0.008(9) 0.003(9)
O24W 0.053(14) 0.050(14) 0.050(14) 0.015(10) 0.013(9) 0.011(9)
O25W 0.13(3) 0.043(14) 0.047(16) -0.002(12) -0.013(16) 0.056(17)
O1 0.011(8) 0.021(9) 0.050(12) 0.008(8) 0.008(8) 0.005(7)
O2 0.014(6) 0.019(6) 0.007(6) 0.006(5) 0.006(5) 0.011(5)
O3 0.024(9) 0.020(8) 0.019(9) -0.001(7) 0.008(7) 0.011(7)
O4 0.028(9) 0.026(9) 0.013(8) -0.001(7) -0.001(7) 0.018(7)
O5 0.008(4) 0.008(3) 0.008(4) 0.0025(15) 0.0017(12) 0.0011(12)
O7 0.012(8) 0.025(9) 0.028(10) 0.008(8) 0.003(7) 0.009(7)
O8 0.012(6) 0.009(6) 0.012(6) -0.003(5) 0.003(5) -0.007(5)
O9 0.005(7) 0.015(7) 0.011(8) -0.001(6) -0.002(5) 0.006(6)
O11 0.014(8) 0.038(10) 0.028(10) 0.020(8) 0.008(7) 0.012(7)
O12 0.009(3) 0.010(3) 0.009(3) 0.0026(13) 0.0019(12) 0.0015(11)
O14 0.011(3) 0.011(3) 0.011(3) 0.0037(13) 0.0020(12) 0.0021(11)
O15 0.015(8) 0.030(9) 0.032(10) 0.011(8) 0.013(7) -0.004(7)
O16 0.013(3) 0.013(3) 0.013(3) 0.0039(14) 0.0030(12) 0.0017(11)
O17 0.018(6) 0.006(6) 0.020(7) 0.002(5) -0.004(5) -0.002(5)
O18 0.016(6) 0.028(7) 0.014(7) 0.013(6) 0.008(5) 0.011(5)
O19 0.021(9) 0.013(8) 0.035(11) 0.000(7) 0.007(7) 0.009(7)
O20 0.022(7) 0.017(6) 0.016(7) -0.001(5) 0.006(5) 0.006(5)
O21 0.014(8) 0.007(7) 0.019(9) -0.004(6) 0.003(6) -0.006(6)
O22 0.016(6) 0.022(7) 0.014(7) -0.006(5) -0.001(5) 0.006(5)
O23 0.011(6) 0.019(6) 0.009(6) 0.008(5) 0.002(5) 0.003(5)
O24 0.015(8) 0.006(7) 0.021(9) -0.002(6) 0.000(6) -0.002(6)
O25 0.016(3) 0.016(3) 0.016(3) 0.0055(14) 0.0036(12) 0.0025(12)
O26 0.022(9) 0.029(9) 0.030(11) 0.005(8) 0.000(7) -0.001(7)
O27 0.015(3) 0.015(3) 0.016(3) 0.0049(14) 0.0034(12) 0.0024(12)
O28 0.013(6) 0.009(6) 0.009(6) -0.005(5) 0.002(5) -0.002(5)
O29 0.022(7) 0.012(6) 0.019(7) 0.002(5) -0.008(5) 0.000(5)
O30 0.009(7) 0.022(8) 0.011(8) -0.005(7) -0.003(6) -0.001(6)
O31 0.031(10) 0.023(9) 0.019(9) 0.003(7) 0.012(7) 0.011(8)
O32 0.010(8) 0.020(8) 0.033(10) -0.001(8) 0.002(7) -0.001(7)
O33 0.015(7) 0.011(6) 0.038(8) 0.010(6) -0.001(6) -0.005(5)
Nd1 0.0267(8) 0.0326(8) 0.0236(8) 0.0090(6) 0.0050(6) 0.0064(6)
Fe2 0.0160(16) 0.0145(15) 0.0189(18) 0.0011(14) 0.0018(13) 0.0034(12)
O3W 0.022(7) 0.043(8) 0.049(9) 0.010(7) 0.010(6) 0.014(6)
O4W 0.038(12) 0.034(11) 0.066(16) 0.024(11) 0.004(10) 0.017(9)
O34 0.030(10) 0.019(9) 0.027(10) -0.001(8) 0.002(7) 0.012(7)
C3 0.09(3) 0.08(3) 0.06(3) 0.04(2) 0.01(2) 0.03(2)
C4 0.095(18) 0.092(18) 0.090(18) 0.026(10) 0.023(10) 0.014(10)

loop_
_atom_type_symbol
_atom_type_description
_atom_type_scat_dispersion_real
_atom_type_scat_dispersion_imag
_atom_type_scat_source
C C 0.0033 0.0016 'International Tables Vol C Tables 4.2.6.8 and 6.1.1.4'
H H 0.0000 0.0000 'International Tables Vol C Tables 4.2.6.8 and 6.1.1.4'
Fe Fe 0.3463 0.8444 'International Tables Vol C Tables 4.2.6.8 and 6.1.1.4'
N N 0.0061 0.0033 'International Tables Vol C Tables 4.2.6.8 and 6.1.1.4'
O O 0.0106 0.0060 'International Tables Vol C Tables 4.2.6.8 and 6.1.1.4'
Nd Nd -0.1943 3.0179 'International Tables Vol C Tables 4.2.6.8 and 6.1.1.4'
Sb Sb -0.5866 1.5461 'International Tables Vol C Tables 4.2.6.8 and 6.1.1.4'
W W -0.8490 6.8722 'International Tables Vol C Tables 4.2.6.8 and 6.1.1.4'

loop_
_geom_angle_atom_site_label_1
_geom_angle_atom_site_label_2
_geom_angle_atom_site_label_3
_geom_angle
_geom_angle_site_symmetry_1
_geom_angle_site_symmetry_3
O14 Sb1 O2 92.4(6) . .
O14 Sb1 O23 89.7(6) . .
O2 Sb1 O23 92.3(6) . .
O3 W1 O4 104.6(8) . .
O3 W1 O1 96.0(8) . .
O4 W1 O1 103.1(8) . .
O3 W1 O6' 67(2) . .
O4 W1 O6' 111(2) . .
O1 W1 O6' 144(2) . .
O3 W1 O6 86.3(7) . .
O4 W1 O6 95.6(8) . .
O1 W1 O6 159.9(8) . .
O6' W1 O6 23(2) . .
O3 W1 O5 159.4(7) . .
O4 W1 O5 93.3(7) . .
O1 W1 O5 89.7(8) . .
O6' W1 O5 97(2) . .
O6 W1 O5 81.8(7) . .
O3 W1 O2 87.3(7) . .
O4 W1 O2 163.6(6) . .
O1 W1 O2 86.6(7) . .
O6' W1 O2 62(2) . .
O6 W1 O2 73.6(6) . .
O5 W1 O2 73.2(6) . .
O3 W1 O5' 145.0(18) . .
O4 W1 O5' 109.7(19) . .
O1 W1 O5' 70.1(19) . .
O6' W1 O5' 105(3) . .
O6 W1 O5' 96.8(18) . .
O5 W1 O5' 23.6(17) . .
O2 W1 O5' 60.7(18) . .
O7 W2 O6' 114(2) . .
O7 W2 O8 103.7(7) . .
O6' W2 O8 72(2) . .
O7 W2 O6 99.7(8) . .
O6' W2 O6 25(2) . .
O8 W2 O6 93.8(7) . .
O7 W2 O10 96.3(8) . .
O6' W2 O10 105(2) . .
O8 W2 O10 159.4(7) . .
O6 W2 O10 87.5(8) . .
O7 W2 O9 100.4(7) . .
O6' W2 O9 142(2) . .
O8 W2 O9 87.2(6) . .
O6 W2 O9 159.0(7) . .
O10 W2 O9 84.4(7) . .
O7 W2 O10' 102(2) . .
O6' W2 O10' 122(3) . .
O8 W2 O10' 141(2) . .
O6 W2 O10' 110(2) . .
O10 W2 O10' 25(2) . .
O9 W2 O10' 60(2) . .
O7 W2 O2 168.4(7) . .
O6' W2 O2 63(2) . .
O8 W2 O2 86.2(6) . .
O6 W2 O2 73.3(6) . .
O10 W2 O2 74.5(6) . .
O9 W2 O2 85.9(5) . .
O10' W2 O2 72(2) . .
O5' W3 O11 109(3) . .
O5' W3 O5 29(2) . .
O11 W3 O5 98.9(8) . .
O5' W3 O13 63(3) . .
O11 W3 O13 100.9(7) . .
O5 W3 O13 90.7(7) . .
O5' W3 O10 114(3) . .
O11 W3 O10 99.8(7) . .
O5 W3 O10 90.1(8) . .
O13 W3 O10 158.9(7) . .
O5' W3 O12 139(3) . .
O11 W3 O12 103.3(7) . .
O5 W3 O12 157.8(6) . .
O13 W3 O12 86.7(6) . .
O10 W3 O12 84.6(7) . .
O5' W3 O10' 128(3) . .
O11 W3 O10' 107.4(19) . .
O5 W3 O10' 110(2) . .
O13 W3 O10' 141(2) . .
O10 W3 O10' 23.7(19) . .
O12 W3 O10' 61(2) . .
O5' W3 O2 67(2) . .
O11 W3 O2 170.2(7) . .
O5 W3 O2 73.4(6) . .
O13 W3 O2 85.6(6) . .
O10 W3 O2 74.5(6) . .
O12 W3 O2 84.3(5) . .
O10' W3 O2 70.6(19) . .
O15 W4 O17 103.2(8) . .
O15 W4 O16 101.2(7) . .
O17 W4 O16 93.6(6) . .
O15 W4 O13 100.2(7) . .
O17 W4 O13 86.6(7) . .
O16 W4 O13 157.9(6) . .
O15 W4 O18 100.4(8) . .
O17 W4 O18 155.9(7) . .
O16 W4 O18 86.3(6) . .
O13 W4 O18 84.7(6) . .
O15 W4 O14 174.5(7) . .
O17 W4 O14 81.3(6) . .
O16 W4 O14 75.2(5) . .
O13 W4 O14 83.0(6) . .
O18 W4 O14 75.3(6) . .
O19 W5 O12 103.9(7) . .
O19 W5 O21 100.5(8) . .
O12 W5 O21 89.4(6) . .
O19 W5 O18 95.5(7) . .
O12 W5 O18 87.6(6) . .
O21 W5 O18 164.0(7) . .
O19 W5 O20 99.7(7) . .
O12 W5 O20 156.1(7) . .
O21 W5 O20 89.9(7) . .
O18 W5 O20 86.5(7) . .
O19 W5 O14 169.5(7) . .
O12 W5 O14 82.8(6) . .
O21 W5 O14 87.6(6) . .
O18 W5 O14 76.5(6) . .
O20 W5 O14 73.3(6) . .
O22 W6 O9 101.8(7) . .
O22 W6 O25 100.6(7) . .
O9 W6 O25 85.8(6) . .
O22 W6 O21 98.9(7) . .
O9 W6 O21 89.4(6) . .
O25 W6 O21 160.5(7) . .
O22 W6 O24 100.2(7) . .
O9 W6 O24 157.9(6) . .
O25 W6 O24 87.8(7) . .
O21 W6 O24 89.4(6) . .
O22 W6 O23 172.8(7) . .
O9 W6 O23 84.4(6) . .
O25 W6 O23 76.0(6) . .
O21 W6 O23 84.7(6) . .
O24 W6 O23 73.5(6) . .
O26 W7 O28 105.0(7) . .
O26 W7 O27 100.8(8) . .
O28 W7 O27 95.2(6) . .
O26 W7 O8 99.6(7) . .
O28 W7 O8 87.9(6) . .
O27 W7 O8 157.7(6) . .
O26 W7 O25 98.3(7) . .
O28 W7 O25 155.7(6) . .
O27 W7 O25 87.0(6) . .
O8 W7 O25 81.4(6) . .
O26 W7 O23 170.8(7) . .
O28 W7 O23 83.1(6) . .
O27 W7 O23 73.7(6) . .
O8 W7 O23 84.8(6) . .
O25 W7 O23 74.3(6) . .
O29 W8 O31 102.8(7) . .
O29 W8 O30 101.3(7) . .
O31 W8 O30 91.0(7) . .
O29 W8 O27 97.2(7) . .
O31 W8 O27 88.4(7) . .
O30 W8 O27 161.1(6) . .
O29 W8 O24 96.3(7) . .
O31 W8 O24 160.8(6) . .
O30 W8 O24 86.5(6) . .
O27 W8 O24 87.8(6) . .
O29 W8 O23 167.2(7) . .
O31 W8 O23 87.1(6) . .
O30 W8 O23 86.4(6) . .
O27 W8 O23 74.7(5) . .
O24 W8 O23 73.8(5) . .
O32 W9 O33 103.2(8) . .
O32 W9 O30 100.5(7) . .
O33 W9 O30 88.2(7) . .
O32 W9 O20 97.3(7) . .
O33 W9 O20 158.9(7) . .
O30 W9 O20 83.4(7) . .
O32 W9 O16 100.1(7) . .
O33 W9 O16 92.1(6) . .
O30 W9 O16 158.8(6) . .
O20 W9 O16 89.0(6) . .
O32 W9 O14 167.9(7) . .
O33 W9 O14 87.6(6) . .
O30 W9 O14 84.9(6) . .
O20 W9 O14 72.4(6) . .
O16 W9 O14 74.0(5) . .
O28 Fe1 O3 91.0(7) . .
O28 Fe1 O1 93.0(7) . 2_666
O3 Fe1 O1 91.4(7) . 2_666
O28 Fe1 O17 172.7(6) . 2_666
O3 Fe1 O17 93.4(7) . 2_666
O1 Fe1 O17 92.7(7) 2_666 2_666
O28 Fe1 O2W 86.7(8) . .
O3 Fe1 O2W 176.5(8) . .
O1 Fe1 O2W 86.2(8) 2_666 .
O17 Fe1 O2W 89.2(8) 2_666 .
O28 Fe1 O1W 89.7(6) . .
O3 Fe1 O1W 92.5(7) . .
O1 Fe1 O1W 175.3(8) 2_666 .
O17 Fe1 O1W 84.4(7) 2_666 .
O2W Fe1 O1W 90.0(7) . .
W1 O1 Fe1 176.2(11) . 2_666
Sb1 O2 W1 110.6(6) . .
Sb1 O2 W3 127.9(7) . .
W1 O2 W3 95.1(5) . .
Sb1 O2 W2 129.1(7) . .
W1 O2 W2 94.7(5) . .
W3 O2 W2 90.9(5) . .
W1 O3 Fe1 168.8(10) . .
W1 O4 Fe2 163.5(9) . 2_666
O5' O5 W3 57(5) . .
O5' O5 W1 92(5) . .
W3 O5 W1 118.2(8) . .
O5 O5' W3 95(5) . .
O5 O5' W1 65(4) . .
W3 O5' W1 122(4) . .
O6' O6 W2 66(6) . .
O6' O6 W1 74(5) . .
W2 O6 W1 118.1(9) . .
O6 O6' W2 90(6) . .
O6 O6' W1 83(6) . .
W2 O6' W1 131(4) . .
W2 O8 W7 145.8(8) . .
W6 O9 W2 144.3(8) . .
O10' O10 W2 81(5) . .
O10' O10 W3 89(5) . .
W2 O10 W3 120.0(9) . .
O10 O10' W2 74(5) . .
O10 O10' W3 68(5) . .
W2 O10' W3 111(3) . .
W5 O12 W3 145.7(8) . .
W3 O13 W4 145.3(9) . .
Sb1 O14 W4 116.4(7) . .
Sb1 O14 W5 138.0(7) . .
W4 O14 W5 92.1(5) . .
Sb1 O14 W9 113.6(6) . .
W4 O14 W9 92.5(5) . .
W5 O14 W9 93.9(5) . .
W4 O16 W9 118.3(7) . .
W4 O17 Fe1 141.8(8) . 2_666
W5 O18 W4 115.7(7) . .
W5 O19 Nd1 148.7(8) . .
W5 O20 W9 120.3(8) . .
W5 O21 W6 154.2(8) . .
Sb1 O23 W8 114.0(6) . .
Sb1 O23 W6 138.3(7) . .
W8 O23 W6 95.6(6) . .
Sb1 O23 W7 113.7(7) . .
W8 O23 W7 93.9(5) . .
W6 O23 W7 91.6(5) . .
W6 O24 W8 117.1(7) . .
W6 O25 W7 117.9(8) . .
W7 O27 W8 117.7(7) . .
W7 O28 Fe1 142.9(8) . .
W8 O30 W9 146.6(8) . .
W8 O31 Fe2 133.4(9) . .
W9 O33 Fe2 138.9(8) . .
O11W Nd1 O9W 131.3(14) . .
O11W Nd1 O12W 75.6(13) . .
O9W Nd1 O12W 72.8(13) . .
O11W Nd1 O7W 139.1(14) . .
O9W Nd1 O7W 68.4(14) . .
O12W Nd1 O7W 140.2(14) . .
O11W Nd1 O6W 132.6(10) . .
O9W Nd1 O6W 72.4(11) . .
O12W Nd1 O6W 75.8(10) . .
O7W Nd1 O6W 84.4(12) . .
O11W Nd1 O10W 66.9(14) . .
O9W Nd1 O10W 69.2(14) . .
O12W Nd1 O10W 73.5(13) . .
O7W Nd1 O10W 100.0(15) . .
O6W Nd1 O10W 136.3(13) . .
O11W Nd1 O5W 109.5(12) . .
O9W Nd1 O5W 118.7(13) . .
O12W Nd1 O5W 139.3(11) . .
O7W Nd1 O5W 59.8(13) . .
O6W Nd1 O5W 72.0(11) . .
O10W Nd1 O5W 146.7(13) . .
O11W Nd1 O8W 78.4(12) . .
O9W Nd1 O8W 99.8(11) . .
O12W Nd1 O8W 135.5(11) . .
O7W Nd1 O8W 61.7(13) . .
O6W Nd1 O8W 145.2(10) . .
O10W Nd1 O8W 63.2(13) . .
O5W Nd1 O8W 83.5(11) . .
O11W Nd1 O19 68.0(10) . .
O9W Nd1 O19 135.2(9) . .
O12W Nd1 O19 76.4(9) . .
O7W Nd1 O19 127.8(11) . .
O6W Nd1 O19 69.0(6) . .
O10W Nd1 O19 130.4(11) . .
O5W Nd1 O19 69.3(8) . .
O8W Nd1 O19 125.0(9) . .
O33 Fe2 O31 88.1(7) . .
O33 Fe2 O4 98.8(7) . 2_666
O31 Fe2 O4 96.1(7) . 2_666
O33 Fe2 O34 90.2(7) . .
O31 Fe2 O34 91.2(7) . .
O4 Fe2 O34 168.6(7) 2_666 .
O33 Fe2 O4W 172.9(8) . .
O31 Fe2 O4W 89.5(8) . .
O4 Fe2 O4W 88.1(8) 2_666 .
O34 Fe2 O4W 83.2(8) . .
O33 Fe2 O3W 92.2(8) . .
O31 Fe2 O3W 178.2(8) . .
O4 Fe2 O3W 85.6(8) 2_666 .
O34 Fe2 O3W 87.0(8) . .
O4W Fe2 O3W 89.9(9) . .
C1 O34 Fe2 143(3) . .
C1 O35 H35A 109.5 . .
C3 O36 H36A 109.5 . .
C2 N1 H1A 120.0 . .
C2 N1 H1B 120.0 . .
H1A N1 H1B 120.0 . .
O34 C1 O35 130(5) . .
O34 C1 C2 119(4) . .
O35 C1 C2 110(4) . .
O34 C1 O24W 91(4) . 2_666
O35 C1 O24W 80(4) . 2_666
C2 C1 O24W 107(4) . 2_666
C3 C2 N1 121(4) . .
C3 C2 C1 107(4) . .
N1 C2 C1 104(4) . .
C3 C2 H2A 108.0 . .
N1 C2 H2A 108.0 . .
C1 C2 H2A 108.0 . .
O36 C3 C2 110(4) . .
O36 C3 C4 105(3) . .
C2 C3 C4 108(4) . .
O36 C3 H3A 111.4 . .
C2 C3 H3A 111.4 . .
C4 C3 H3A 111.4 . .
C3 C4 H4A 109.5 . .
C3 C4 H4D 109.5 . .
H4A C4 H4D 109.5 . .
C3 C4 H4B 109.5 . .
H4A C4 H4B 109.5 . .
H4D C4 H4B 109.5 . .

loop_
_geom_bond_atom_site_label_1
_geom_bond_atom_site_label_2
_geom_bond_distance
_geom_bond_site_symmetry_2
Sb1 O14 1.960(14) .
Sb1 O2 1.987(13) .
Sb1 O23 1.998(15) .
W1 O3 1.769(17) .
W1 O4 1.781(16) .
W1 O1 1.793(16) .
W1 O6' 1.97(7) .
W1 O6 2.032(18) .
W1 O5 2.052(17) .
W1 O2 2.233(15) .
W1 O5' 2.26(7) .
W2 O7 1.711(15) .
W2 O6' 1.73(7) .
W2 O8 1.890(15) .
W2 O6 1.898(19) .
W2 O10 1.932(17) .
W2 O9 1.974(14) .
W2 O10' 1.98(7) .
W2 O2 2.349(14) .
W3 O5' 1.58(7) .
W3 O11 1.726(16) .
W3 O5 1.888(18) .
W3 O13 1.903(15) .
W3 O10 1.933(17) .
W3 O12 1.987(14) .
W3 O10' 2.09(7) .
W3 O2 2.349(14) .
W4 O15 1.731(15) .
W4 O17 1.793(16) .
W4 O16 1.921(14) .
W4 O13 1.973(15) .
W4 O18 1.980(16) .
W4 O14 2.291(14) .
W5 O19 1.692(18) .
W5 O12 1.860(14) .
W5 O21 1.887(15) .
W5 O18 1.918(16) .
W5 O20 1.933(15) .
W5 O14 2.292(14) .
W6 O22 1.724(16) .
W6 O9 1.885(14) .
W6 O25 1.895(15) .
W6 O21 1.923(15) .
W6 O24 1.928(14) .
W6 O23 2.311(14) .
W7 O26 1.698(19) .
W7 O28 1.823(14) .
W7 O27 1.911(15) .
W7 O8 1.970(14) .
W7 O25 1.978(15) .
W7 O23 2.319(14) .
W8 O29 1.733(15) .
W8 O31 1.836(18) .
W8 O30 1.917(16) .
W8 O27 1.973(15) .
W8 O24 2.015(15) .
W8 O23 2.230(14) .
W9 O32 1.720(16) .
W9 O33 1.806(17) .
W9 O30 1.949(16) .
W9 O20 1.951(16) .
W9 O16 1.955(14) .
W9 O14 2.317(14) .
Fe1 O28 1.941(14) .
Fe1 O3 1.969(17) .
Fe1 O1 1.970(17) 2_666
Fe1 O17 1.978(16) 2_666
Fe1 O2W 2.093(19) .
Fe1 O1W 2.099(15) .
O5W Nd1 2.51(3) .
O6W Nd1 2.49(2) .
O7W Nd1 2.48(4) .
O8W Nd1 2.52(3) .
O9W Nd1 2.45(3) .
O10W Nd1 2.51(5) .
O11W Nd1 2.44(3) .
O12W Nd1 2.46(3) .
O23W O22W 1.30(10) 2_666
O22W O23W 1.30(10) 2_666
O24W C1 1.90(7) 2_666
O1 Fe1 1.970(17) 2_666
O4 Fe2 1.978(17) 2_666
O5 O5' 0.91(7) .
O6 O6' 0.79(7) .
O10 O10' 0.84(7) .
O17 Fe1 1.978(16) 2_666
O19 Nd1 2.562(18) .
O31 Fe2 1.970(17) .
O33 Fe2 1.943(17) .
Fe2 O4 1.978(17) 2_666
Fe2 O34 2.035(17) .
Fe2 O4W 2.05(2) .
Fe2 O3W 2.077(18) .
O34 C1 1.12(5) .
O35 C1 1.22(6) .
O35 H35A 0.8200 .
O36 C3 1.45(5) .
O36 H36A 0.8200 .
N1 C2 1.479(10) .
N1 H1A 0.8600 .
N1 H1B 0.8600 .
C1 C2 1.65(7) .
C1 O24W 1.90(7) 2_666
C2 C3 1.46(6) .
C2 H2A 0.9800 .
C3 C4 1.70(7) .
C3 H3A 0.9800 .
C4 H4A 0.9600 .
C4 H4D 0.9600 .
C4 H4B 0.9600 .

loop_
_geom_hbond_atom_site_label_D
_geom_hbond_atom_site_label_H
_geom_hbond_atom_site_label_A
_geom_hbond_distance_DH
_geom_hbond_distance_HA
_geom_hbond_distance_DA
_geom_hbond_angle_DHA
_geom_hbond_site_symmetry_A
O35 H35A O4W 0.82 2.43 3.10(4) 140.0 .
O35 H35A O25W 0.82 2.52 3.21(5) 142.0 2_656
O36 H36A O24W 0.82 1.74 2.51(6) 156.0 2_666
O36 H36A O12W 0.82 2.28 2.77(5) 118.5 2_655
N1 H1A O22W 0.86 2.40 3.25(11) 167.6 2_655
N1 H1B O30 0.86 2.39 3.13(5) 143.7 .
N1 H1B O29 0.86 2.43 3.11(5) 136.3 .
